data_2312690
loop_
_publ_author_name
'Abrahams, Brendan F.'
'Robson, Richard'
'Commons, Christopher J.'

_publ_section_title
;
 A polymeric form of basic iron(III) acetate with an acetic acid ligand.
;
_journal_coeditor_code JX3089
_journal_issue 12
_journal_name_full 'Acta crystallographica. Section C, Structural chemistry'
_journal_paper_doi 10.1107/S2053229624010672
_journal_volume 80
_journal_year 2024
_chemical_formula_iupac '[Fe3 (C2 H3 O2)7 O (C2 H4 O2)]'
_chemical_formula_moiety 'C16 H25 Fe3 O17'
_chemical_formula_sum 'C16 H25 Fe3 O17'
_chemical_formula_weight 656.91
_chemical_name_systematic
;
<i>catena</i>-Poly[hexa-\m-acetato-(acetic
acid)-\m~3~-oxido-<i>triangulo</i>-triiron(III)]-\m-acatato]
;
_space_group_crystal_system orthorhombic
_space_group_IT_number 61
_space_group_name_Hall '-P 2ac 2ab'
_space_group_name_H-M_alt 'P b c a'
_atom_sites_solution_hydrogens geom
_atom_sites_solution_primary dual
_audit_creation_method
;
Olex2 1.5
(compiled 2024.02.16 svn.r378c4104 for OlexSys, GUI svn.r6928)
;
_cell_angle_alpha 90
_cell_angle_beta 90
_cell_angle_gamma 90
_cell_formula_units_Z 8
_cell_length_a 15.8661(3)
_cell_length_b 15.8640(3)
_cell_length_c 19.5003(5)
_cell_measurement_reflns_used 8086
_cell_measurement_temperature 100.00(10)
_cell_measurement_theta_max 71.3200
_cell_measurement_theta_min 4.5430
_cell_volume 4908.22(18)
_computing_cell_refinement
;
CrysAlis PRO (Rigaku OD, 2023)
;
_computing_data_collection
;
CrysAlis PRO (Rigaku OD, 2023)
;
_computing_data_reduction
;
CrysAlis PRO (Rigaku OD, 2023)
;
_computing_molecular_graphics
;
OLEX2 (Dolomanov <i>et al.</i>,  2009) and
CrystalMaker (Palmer, 2020)
;
_computing_publication_material
;
OLEX2 (Dolomanov <i>et al.</i>,  2009)
;
_computing_structure_refinement
;
SHELXL2018 (Sheldrick, 2015<i>b</i>)
;
_computing_structure_solution
;
SHELXT2018 (Sheldrick, 2015<i>a</i>)
;
_diffrn_ambient_temperature 100.00(10)
_diffrn_detector 'Hybrid Pixel Array Detector'
_diffrn_detector_area_resol_mean 10.0000
_diffrn_measured_fraction_theta_full 1.000
_diffrn_measured_fraction_theta_max 0.981
_diffrn_measurement_device 'four-circle diffractometer'
_diffrn_measurement_device_type 'Rigaku XtaLAB Synergy Dualflex diffractometer with a HyPix detector'
_diffrn_measurement_method '\w scans'
_diffrn_radiation_monochromator mirror
_diffrn_radiation_probe x-ray
_diffrn_radiation_type 'Cu K\a'
_diffrn_radiation_wavelength 1.54184
_diffrn_reflns_av_R_equivalents 0.0968
_diffrn_reflns_av_unetI/netI 0.0543
_diffrn_reflns_limit_h_max 19
_diffrn_reflns_limit_h_min -19
_diffrn_reflns_limit_k_max 11
_diffrn_reflns_limit_k_min -19
_diffrn_reflns_limit_l_max 24
_diffrn_reflns_limit_l_min -24
_diffrn_reflns_number 38581
_diffrn_reflns_theta_full 67.684
_diffrn_reflns_theta_max 77.977
_diffrn_reflns_theta_min 4.535
_diffrn_source 'micro-focus sealed X-ray tube'
_exptl_absorpt_coefficient_mu 14.771
_exptl_absorpt_correction_T_max 1.00000
_exptl_absorpt_correction_T_min 0.40820
_exptl_absorpt_correction_type multi-scan
_exptl_absorpt_process_details
;
(CrysAlis PRO; Rigaku OD, 2023)
;
_exptl_crystal_colour 'clear red'
_exptl_crystal_density_diffrn 1.778
_exptl_crystal_description irregular
_exptl_crystal_F_000 2680
_exptl_crystal_size_max 0.173
_exptl_crystal_size_mid 0.063
_exptl_crystal_size_min 0.033
_refine_diff_density_max 0.878
_refine_diff_density_min -0.775
_refine_ls_extinction_coef 0.00020(4)
_refine_ls_extinction_expression Fc^*^=kFc[1+0.001xFc^2^\l^3^/sin(2\q)]^-1/4^
_refine_ls_extinction_method
;
SHELXL2018 (Sheldrick, 2015<i>b</i>)
;
_refine_ls_goodness_of_fit_ref 1.064
_refine_ls_hydrogen_treatment constr
_refine_ls_matrix_type full
_refine_ls_number_parameters 365
_refine_ls_number_reflns 5150
_refine_ls_number_restraints 33
_refine_ls_restrained_S_all 1.062
_refine_ls_R_factor_all 0.0770
_refine_ls_R_factor_gt 0.0556
_refine_ls_shift/su_max 0.002
_refine_ls_shift/su_mean 0.000
_refine_ls_structure_factor_coef Fsqd
_refine_ls_weighting_details 'w=1/[\s^2^(Fo^2^)+(0.0809P)^2^+9.0225P] where P=(Fo^2^+2Fc^2^)/3'
_refine_ls_weighting_scheme calc
_refine_ls_wR_factor_gt 0.1422
_refine_ls_wR_factor_ref 0.1564
_reflns_number_gt 3889
_reflns_number_total 5150
_reflns_threshold_expression 'I > 2\s(I)'
_cod_data_source_file jx3089sup1.cif
_cod_data_source_block I
_cod_database_code 2312690
_shelx_space_group_comment
;
The symmetry employed for this shelxl refinement is uniquely defined
by the following loop, which should always be used as a source of
symmetry information in preference to the above space-group names.
They are only intended as comments.
;
_shelx_estimated_absorpt_t_min 0.184
_shelx_estimated_absorpt_t_max 0.641

loop_
_space_group_symop_operation_xyz
'x, y, z'
'-x+1/2, -y, z+1/2'
'-x, y+1/2, -z+1/2'
'x+1/2, -y+1/2, -z'
'-x, -y, -z'
'x-1/2, y, -z-1/2'
'x, -y-1/2, z-1/2'
'-x-1/2, y-1/2, z'

loop_
_atom_site_type_symbol
_atom_site_label
_atom_site_fract_x
_atom_site_fract_y
_atom_site_fract_z
_atom_site_U_iso_or_equiv
_atom_site_adp_type
_atom_site_calc_flag
_atom_site_occupancy
_atom_site_disorder_assembly
_atom_site_disorder_group
Fe Fe2 0.87313(4) 0.56380(4) 0.24593(4) 0.02289(19) Uani d 1 . .
Fe Fe1 0.69003(4) 0.58646(4) 0.32908(4) 0.02231(19) Uani d 1 . .
Fe Fe3 0.86841(4) 0.65690(4) 0.39570(4) 0.0246(2) Uani d 1 . .
O O17 0.80980(18) 0.60338(18) 0.32468(16) 0.0224(6) Uani d 1 . .
O O7 0.6692(2) 0.6388(2) 0.23676(18) 0.0292(7) Uani d 1 . .
O O4 0.4361(2) 0.5158(2) 0.33477(18) 0.0292(7) Uani d 1 . .
O O3 0.5648(2) 0.5676(2) 0.33395(18) 0.0288(7) Uani d 1 . .
O O11 0.6673(2) 0.70114(19) 0.37278(19) 0.0314(8) Uani d 1 . .
O O13 0.9305(2) 0.67555(19) 0.23243(18) 0.0298(8) Uani d 1 . .
O O5 0.69210(19) 0.47004(19) 0.28768(19) 0.0295(7) Uani d 1 . .
O O9 0.9673(2) 0.5171(2) 0.30472(18) 0.0307(8) Uani d 1 . .
O O10 0.9534(2) 0.5655(2) 0.41216(19) 0.0322(8) Uani d 1 . .
O O8 0.7843(2) 0.6014(2) 0.17790(19) 0.0352(8) Uani d 1 . .
O O2 0.6976(2) 0.5356(2) 0.42557(19) 0.0339(8) Uani d 1 . .
O O16 0.9358(2) 0.7203(2) 0.47589(18) 0.0348(8) Uani d 1 . .
O O12 0.7907(2) 0.7583(2) 0.40255(19) 0.0317(8) Uani d 1 . .
O O1 0.8000(2) 0.6079(2) 0.47643(19) 0.0344(8) Uani d 1 . .
O O6 0.8212(2) 0.4476(2) 0.2477(2) 0.0346(8) Uani d 1 . .
O O14 0.9501(2) 0.7225(2) 0.33875(18) 0.0323(8) Uani d 1 . .
C C13 0.9627(3) 0.7250(3) 0.2750(3) 0.0253(9) Uani d 1 . .
O O15 0.8500(3) 0.7198(3) 0.5652(3) 0.0495(14) Uani d 0.850(8) A 1
H H15 0.821447 0.688590 0.539268 0.074 Uiso calc 0.850(8) A 1
C C5 0.7475(3) 0.4246(3) 0.2606(3) 0.0250(9) Uani d 1 . .
C C7 0.7123(3) 0.6351(3) 0.1831(3) 0.0259(10) Uani d 1 . .
C C9 0.9860(3) 0.5190(3) 0.3674(3) 0.0293(10) Uani d 1 . .
C C1 0.7361(3) 0.5594(3) 0.4776(3) 0.0270(10) Uani d 1 . .
C C3 0.5125(3) 0.5120(3) 0.3514(3) 0.0253(9) Uani d 1 . .
C C11 0.7128(3) 0.7610(3) 0.3938(2) 0.0278(10) Uani d 1 . .
C C6 0.7230(3) 0.3367(3) 0.2417(3) 0.0320(11) Uani d 1 . .
H H6A 0.682388 0.314990 0.275183 0.048 Uiso calc 1 . .
H H6B 0.773259 0.300695 0.241520 0.048 Uiso calc 1 . .
H H6C 0.697431 0.336593 0.195960 0.048 Uiso calc 1 . .
C C4 0.5384(3) 0.4397(3) 0.3960(3) 0.0336(12) Uani d 1 . .
H H4A 0.549084 0.460065 0.442612 0.050 Uiso calc 1 . .
H H4B 0.589895 0.414139 0.377524 0.050 Uiso calc 1 . .
H H4C 0.493312 0.397515 0.396934 0.050 Uiso calc 1 . .
C C14 1.0197(3) 0.7930(3) 0.2485(3) 0.0352(12) Uani d 1 . .
H H14A 1.053732 0.770803 0.210628 0.053 Uiso calc 1 . .
H H14B 1.056951 0.812081 0.285465 0.053 Uiso calc 1 . .
H H14C 0.985750 0.840483 0.232126 0.053 Uiso calc 1 . .
C C12 0.6682(4) 0.8427(3) 0.4106(3) 0.0382(12) Uani d 1 . .
H H12A 0.636010 0.861675 0.370641 0.057 Uiso calc 1 . .
H H12B 0.710021 0.885706 0.422859 0.057 Uiso calc 1 . .
H H12C 0.629890 0.833816 0.449360 0.057 Uiso calc 1 . .
C C8 0.6745(4) 0.6726(4) 0.1193(3) 0.0397(13) Uani d 1 . .
H H8A 0.657673 0.627291 0.088004 0.060 Uiso calc 1 . .
H H8B 0.716247 0.708712 0.096733 0.060 Uiso calc 1 . .
H H8C 0.624956 0.706268 0.131574 0.060 Uiso calc 1 . .
C C10 1.0550(4) 0.4610(3) 0.3906(3) 0.0423(14) Uani d 1 . .
H H10A 1.034602 0.402678 0.389846 0.063 Uiso calc 1 . .
H H10B 1.072022 0.475906 0.437376 0.063 Uiso calc 1 . .
H H10C 1.103467 0.466451 0.359779 0.063 Uiso calc 1 . .
C C15 0.9169(5) 0.7483(4) 0.5314(4) 0.0362(19) Uani d 0.850(8) A 1
C C2 0.7063(4) 0.5301(5) 0.5458(3) 0.0504(16) Uani d 1 . .
H H2A 0.653924 0.559370 0.557694 0.076 Uiso calc 1 . .
H H2B 0.749346 0.542475 0.580460 0.076 Uiso calc 1 . .
H H2C 0.696120 0.469244 0.544262 0.076 Uiso calc 1 . .
C C16 0.9628(6) 0.8159(5) 0.5663(5) 0.041(2) Uani d 0.850(8) A 1
H H16A 1.012794 0.831020 0.539496 0.062 Uiso calc 0.850(8) A 1
H H16B 0.980186 0.796539 0.611914 0.062 Uiso calc 0.850(8) A 1
H H16C 0.926183 0.865299 0.570982 0.062 Uiso calc 0.850(8) A 1
C C15A 0.926(3) 0.771(2) 0.5208(16) 0.038(6) Uani d 0.150(8) A 2
O O15A 0.8598(19) 0.821(2) 0.5135(18) 0.065(5) Uani d 0.150(8) A 2
H H15A 0.843372 0.819542 0.472593 0.097 Uiso calc 0.150(8) A 2
C C16A 0.990(3) 0.794(3) 0.570(3) 0.043(9) Uani d 0.150(8) A 2
H H16D 0.996531 0.748040 0.603652 0.064 Uiso calc 0.150(8) A 2
H H16E 0.972879 0.845437 0.594350 0.064 Uiso calc 0.150(8) A 2
H H16F 1.043516 0.803482 0.546737 0.064 Uiso calc 0.150(8) A 2

loop_
_atom_site_aniso_label
_atom_site_aniso_U_11
_atom_site_aniso_U_22
_atom_site_aniso_U_33
_atom_site_aniso_U_12
_atom_site_aniso_U_13
_atom_site_aniso_U_23
Fe2 0.0191(3) 0.0204(3) 0.0292(4) -0.0017(3) 0.0015(3) -0.0018(3)
Fe1 0.0189(3) 0.0191(3) 0.0290(4) 0.0005(3) 0.0002(3) -0.0002(3)
Fe3 0.0220(4) 0.0230(4) 0.0288(4) -0.0008(3) -0.0007(3) -0.0013(3)
O17 0.0196(15) 0.0203(14) 0.0272(17) 0.0004(12) 0.0008(13) -0.0011(12)
O7 0.0255(17) 0.0307(17) 0.0315(19) -0.0002(13) -0.0009(14) 0.0059(14)
O4 0.0201(16) 0.0346(17) 0.0328(19) -0.0019(13) -0.0035(14) 0.0079(14)
O3 0.0226(16) 0.0248(15) 0.039(2) 0.0024(13) -0.0004(14) 0.0030(14)
O11 0.0258(17) 0.0249(16) 0.043(2) -0.0016(13) 0.0060(15) -0.0087(15)
O13 0.0314(18) 0.0217(15) 0.036(2) -0.0021(13) 0.0059(15) -0.0027(13)
O5 0.0227(16) 0.0236(15) 0.042(2) -0.0023(13) 0.0002(15) -0.0112(14)
O9 0.0257(17) 0.0348(18) 0.0317(19) 0.0055(14) 0.0016(14) 0.0003(15)
O10 0.0289(18) 0.0302(17) 0.038(2) 0.0060(14) -0.0074(15) -0.0021(15)
O8 0.0291(18) 0.041(2) 0.035(2) 0.0066(15) -0.0031(15) -0.0037(16)
O2 0.0312(19) 0.0387(19) 0.0319(19) -0.0089(15) -0.0003(15) 0.0091(15)
O16 0.037(2) 0.0362(19) 0.0316(19) -0.0045(15) -0.0047(16) -0.0113(16)
O12 0.0285(18) 0.0244(16) 0.042(2) 0.0044(13) -0.0041(15) -0.0062(14)
O1 0.0339(19) 0.0403(19) 0.0289(18) -0.0093(15) 0.0007(15) 0.0015(15)
O6 0.0275(18) 0.0236(16) 0.053(2) -0.0048(14) 0.0095(16) -0.0080(15)
O14 0.0310(18) 0.0332(17) 0.0326(19) -0.0112(14) -0.0005(15) -0.0008(15)
C13 0.022(2) 0.022(2) 0.032(3) 0.0028(17) -0.0008(19) -0.0006(18)
O15 0.046(3) 0.055(3) 0.047(3) -0.011(2) 0.006(2) -0.009(2)
C5 0.020(2) 0.020(2) 0.035(3) -0.0013(17) 0.0028(19) 0.0008(18)
C7 0.029(2) 0.017(2) 0.031(3) 0.0007(17) -0.004(2) -0.0014(17)
C9 0.026(2) 0.018(2) 0.044(3) 0.0015(17) 0.000(2) 0.000(2)
C1 0.021(2) 0.029(2) 0.031(3) -0.0005(18) -0.003(2) 0.0018(19)
C3 0.020(2) 0.025(2) 0.031(2) -0.0039(17) -0.0010(19) -0.0004(18)
C11 0.035(3) 0.023(2) 0.025(2) -0.0001(19) 0.005(2) -0.0026(18)
C6 0.028(2) 0.021(2) 0.047(3) -0.0010(19) -0.001(2) -0.004(2)
C4 0.023(2) 0.031(2) 0.046(3) -0.0057(19) -0.004(2) 0.010(2)
C14 0.032(3) 0.028(2) 0.045(3) -0.005(2) -0.001(2) 0.000(2)
C12 0.043(3) 0.027(2) 0.045(3) 0.009(2) 0.000(3) -0.005(2)
C8 0.042(3) 0.040(3) 0.036(3) 0.003(2) -0.008(2) 0.004(2)
C10 0.036(3) 0.036(3) 0.055(4) 0.009(2) -0.015(3) -0.004(2)
C15 0.041(4) 0.024(4) 0.043(4) 0.003(3) 0.000(3) 0.002(3)
C2 0.040(3) 0.075(4) 0.035(3) -0.022(3) -0.005(3) 0.019(3)
C16 0.045(5) 0.039(5) 0.040(4) -0.008(4) -0.007(4) -0.008(4)
C15A 0.049(9) 0.017(11) 0.047(10) -0.001(9) 0.004(9) -0.001(10)
O15A 0.057(9) 0.069(9) 0.068(10) 0.003(8) -0.001(9) -0.015(9)
C16A 0.058(18) 0.026(17) 0.046(15) 0.003(15) -0.006(15) 0.004(14)

loop_
_atom_type_symbol
_atom_type_description
_atom_type_scat_dispersion_real
_atom_type_scat_dispersion_imag
_atom_type_scat_source
C C 0.0181 0.0091 'International Tables Vol C Tables 4.2.6.8 and 6.1.1.4'
H H 0.0000 0.0000 'International Tables Vol C Tables 4.2.6.8 and 6.1.1.4'
Fe Fe -1.1336 3.1974 'International Tables Vol C Tables 4.2.6.8 and 6.1.1.4'
O O 0.0492 0.0322 'International Tables Vol C Tables 4.2.6.8 and 6.1.1.4'

loop_
_geom_angle_atom_site_label_1
_geom_angle_atom_site_label_2
_geom_angle_atom_site_label_3
_geom_angle_site_symmetry_1
_geom_angle_site_symmetry_3
_geom_angle
_geom_angle_publ_flag
O17 Fe2 O4 . 6_656 176.57(13) ?
O17 Fe2 O13 . . 93.02(13) ?
O17 Fe2 O9 . . 93.01(13) ?
O17 Fe2 O8 . . 93.58(14) ?
O17 Fe2 O6 . . 94.07(14) ?
O4 Fe2 O9 6_656 . 86.44(14) ?
O4 Fe2 O8 6_656 . 86.85(14) ?
O4 Fe2 O6 6_656 . 82.53(14) ?
O13 Fe2 O4 . 6_656 90.39(14) ?
O13 Fe2 O9 . . 93.62(14) ?
O13 Fe2 O8 . . 88.24(15) ?
O13 Fe2 O6 . . 172.74(15) ?
O9 Fe2 O8 . . 173.05(15) ?
O6 Fe2 O9 . . 87.54(15) ?
O6 Fe2 O8 . . 89.79(15) ?
O17 Fe1 O7 . . 93.73(14) ?
O17 Fe1 O3 . . 179.44(13) ?
O17 Fe1 O11 . . 93.97(13) ?
O17 Fe1 O5 . . 95.39(13) ?
O17 Fe1 O2 . . 92.17(13) ?
O7 Fe1 O3 . . 86.63(14) ?
O7 Fe1 O11 . . 88.66(15) ?
O7 Fe1 O5 . . 91.29(14) ?
O7 Fe1 O2 . . 173.71(14) ?
O3 Fe1 O11 . . 86.47(13) ?
O3 Fe1 O5 . . 84.17(13) ?
O3 Fe1 O2 . . 87.49(14) ?
O11 Fe1 O2 . . 88.75(15) ?
O5 Fe1 O11 . . 170.63(13) ?
O5 Fe1 O2 . . 90.34(15) ?
O17 Fe3 O10 . . 97.15(14) ?
O17 Fe3 O16 . . 178.92(14) ?
O17 Fe3 O12 . . 96.11(14) ?
O17 Fe3 O1 . . 97.59(14) ?
O17 Fe3 O14 . . 98.45(14) ?
O10 Fe3 O16 . . 83.53(14) ?
O10 Fe3 O12 . . 165.93(15) ?
O10 Fe3 O1 . . 87.65(15) ?
O12 Fe3 O16 . . 83.28(14) ?
O12 Fe3 O1 . . 85.95(15) ?
O1 Fe3 O16 . . 83.27(14) ?
O14 Fe3 O10 . . 91.69(15) ?
O14 Fe3 O16 . . 80.68(14) ?
O14 Fe3 O12 . . 91.01(15) ?
O14 Fe3 O1 . . 163.90(14) ?
Fe1 O17 Fe2 . . 120.18(16) ?
Fe3 O17 Fe2 . . 118.37(15) ?
Fe3 O17 Fe1 . . 121.44(16) ?
C7 O7 Fe1 . . 129.8(3) ?
C3 O4 Fe2 . 6_556 134.3(3) ?
C3 O3 Fe1 . . 140.3(3) ?
C11 O11 Fe1 . . 134.9(3) ?
C13 O13 Fe2 . . 130.6(3) ?
C5 O5 Fe1 . . 135.0(3) ?
C9 O9 Fe2 . . 135.7(3) ?
C9 O10 Fe3 . . 126.2(3) ?
C7 O8 Fe2 . . 134.5(3) ?
C1 O2 Fe1 . . 131.2(3) ?
C15 O16 Fe3 . . 134.6(4) ?
C15A O16 Fe3 . . 141.4(18) ?
C11 O12 Fe3 . . 128.3(3) ?
C1 O1 Fe3 . . 131.3(3) ?
C5 O6 Fe2 . . 130.6(3) ?
C13 O14 Fe3 . . 131.9(3) ?
O13 C13 O14 . . 124.8(4) ?
O13 C13 C14 . . 118.0(5) ?
O14 C13 C14 . . 117.2(4) ?
C15 O15 H15 . . 109.5 ?
O5 C5 C6 . . 117.4(4) ?
O6 C5 O5 . . 125.0(4) ?
O6 C5 C6 . . 117.7(4) ?
O7 C7 O8 . . 125.5(5) ?
O7 C7 C8 . . 117.1(4) ?
O8 C7 C8 . . 117.4(5) ?
O9 C9 C10 . . 116.8(5) ?
O10 C9 O9 . . 126.3(4) ?
O10 C9 C10 . . 116.9(5) ?
O2 C1 O1 . . 124.0(5) ?
O2 C1 C2 . . 118.7(4) ?
O1 C1 C2 . . 117.3(5) ?
O4 C3 O3 . . 122.2(4) ?
O4 C3 C4 . . 116.9(4) ?
O3 C3 C4 . . 120.9(4) ?
O11 C11 C12 . . 116.7(5) ?
O12 C11 O11 . . 125.8(4) ?
O12 C11 C12 . . 117.5(4) ?
C5 C6 H6A . . 109.5 ?
C5 C6 H6B . . 109.5 ?
C5 C6 H6C . . 109.5 ?
H6A C6 H6B . . 109.5 ?
H6A C6 H6C . . 109.5 ?
H6B C6 H6C . . 109.5 ?
C3 C4 H4A . . 109.5 ?
C3 C4 H4B . . 109.5 ?
C3 C4 H4C . . 109.5 ?
H4A C4 H4B . . 109.5 ?
H4A C4 H4C . . 109.5 ?
H4B C4 H4C . . 109.5 ?
C13 C14 H14A . . 109.5 ?
C13 C14 H14B . . 109.5 ?
C13 C14 H14C . . 109.5 ?
H14A C14 H14B . . 109.5 ?
H14A C14 H14C . . 109.5 ?
H14B C14 H14C . . 109.5 ?
C11 C12 H12A . . 109.5 ?
C11 C12 H12B . . 109.5 ?
C11 C12 H12C . . 109.5 ?
H12A C12 H12B . . 109.5 ?
H12A C12 H12C . . 109.5 ?
H12B C12 H12C . . 109.5 ?
C7 C8 H8A . . 109.5 ?
C7 C8 H8B . . 109.5 ?
C7 C8 H8C . . 109.5 ?
H8A C8 H8B . . 109.5 ?
H8A C8 H8C . . 109.5 ?
H8B C8 H8C . . 109.5 ?
C9 C10 H10A . . 109.5 ?
C9 C10 H10B . . 109.5 ?
C9 C10 H10C . . 109.5 ?
H10A C10 H10B . . 109.5 ?
H10A C10 H10C . . 109.5 ?
H10B C10 H10C . . 109.5 ?
O16 C15 O15 . . 121.1(6) ?
O16 C15 C16 . . 124.3(7) ?
O15 C15 C16 . . 114.6(6) ?
C1 C2 H2A . . 109.5 ?
C1 C2 H2B . . 109.5 ?
C1 C2 H2C . . 109.5 ?
H2A C2 H2B . . 109.5 ?
H2A C2 H2C . . 109.5 ?
H2B C2 H2C . . 109.5 ?
C15 C16 H16A . . 109.5 ?
C15 C16 H16B . . 109.5 ?
C15 C16 H16C . . 109.5 ?
H16A C16 H16B . . 109.5 ?
H16A C16 H16C . . 109.5 ?
H16B C16 H16C . . 109.5 ?
O16 C15A O15A . . 115(3) ?
O16 C15A C16A . . 124(3) ?
O15A C15A C16A . . 119(2) ?
C15A O15A H15A . . 109.5 ?
C15A C16A H16D . . 109.5 ?
C15A C16A H16E . . 109.5 ?
C15A C16A H16F . . 109.5 ?
H16D C16A H16E . . 109.5 ?
H16D C16A H16F . . 109.5 ?
H16E C16A H16F . . 109.5 ?

loop_
_geom_bond_atom_site_label_1
_geom_bond_atom_site_label_2
_geom_bond_site_symmetry_2
_geom_bond_distance
_geom_bond_publ_flag
Fe2 O17 . 1.940(3) ?
Fe2 O4 6_656 2.014(3) ?
Fe2 O13 . 2.010(3) ?
Fe2 O9 . 2.023(3) ?
Fe2 O8 . 2.026(4) ?
Fe2 O6 . 2.020(3) ?
Fe1 O17 . 1.921(3) ?
Fe1 O7 . 2.010(3) ?
Fe1 O3 . 2.012(3) ?
Fe1 O11 . 2.041(3) ?
Fe1 O5 . 2.016(3) ?
Fe1 O2 . 2.051(4) ?
Fe3 O17 . 1.872(3) ?
Fe3 O10 . 2.006(3) ?
Fe3 O16 . 2.144(3) ?
Fe3 O12 . 2.030(3) ?
Fe3 O1 . 2.064(4) ?
Fe3 O14 . 1.999(3) ?
O7 C7 . 1.252(6) ?
O4 C3 . 1.256(6) ?
O3 C3 . 1.258(5) ?
O11 C11 . 1.261(6) ?
O13 C13 . 1.250(6) ?
O5 C5 . 1.253(5) ?
O9 C9 . 1.259(6) ?
O10 C9 . 1.254(6) ?
O8 C7 . 1.265(6) ?
O2 C1 . 1.243(6) ?
O16 C15 . 1.207(7) ?
O16 C15A . 1.201(12) ?
O12 C11 . 1.250(6) ?
O1 C1 . 1.272(6) ?
O6 C5 . 1.252(5) ?
O14 C13 . 1.261(6) ?
C13 C14 . 1.500(7) ?
O15 H15 . 0.8400 ?
O15 C15 . 1.329(8) ?
C5 C6 . 1.494(6) ?
C7 C8 . 1.504(7) ?
C9 C10 . 1.500(7) ?
C1 C2 . 1.485(7) ?
C3 C4 . 1.496(7) ?
C11 C12 . 1.513(7) ?
C6 H6A . 0.9800 ?
C6 H6B . 0.9800 ?
C6 H6C . 0.9800 ?
C4 H4A . 0.9800 ?
C4 H4B . 0.9800 ?
C4 H4C . 0.9800 ?
C14 H14A . 0.9800 ?
C14 H14B . 0.9800 ?
C14 H14C . 0.9800 ?
C12 H12A . 0.9800 ?
C12 H12B . 0.9800 ?
C12 H12C . 0.9800 ?
C8 H8A . 0.9800 ?
C8 H8B . 0.9800 ?
C8 H8C . 0.9800 ?
C10 H10A . 0.9800 ?
C10 H10B . 0.9800 ?
C10 H10C . 0.9800 ?
C15 C16 . 1.464(9) ?
C2 H2A . 0.9800 ?
C2 H2B . 0.9800 ?
C2 H2C . 0.9800 ?
C16 H16A . 0.9800 ?
C16 H16B . 0.9800 ?
C16 H16C . 0.9800 ?
C15A O15A . 1.320(19) ?
C15A C16A . 1.45(2) ?
O15A H15A . 0.8400 ?
C16A H16D . 0.9800 ?
C16A H16E . 0.9800 ?
C16A H16F . 0.9800 ?

loop_
_geom_torsion_atom_site_label_1
_geom_torsion_atom_site_label_2
_geom_torsion_atom_site_label_3
_geom_torsion_atom_site_label_4
_geom_torsion_site_symmetry_1
_geom_torsion_site_symmetry_2
_geom_torsion_site_symmetry_3
_geom_torsion_site_symmetry_4
_geom_torsion
_geom_torsion_publ_flag
Fe2 O4 C3 O3 6_556 . . . 30.4(7) ?
Fe2 O4 C3 C4 6_556 . . . -152.1(4) ?
Fe2 O13 C13 O14 . . . . -15.8(7) ?
Fe2 O13 C13 C14 . . . . 164.9(3) ?
Fe2 O9 C9 O10 . . . . -12.1(8) ?
Fe2 O9 C9 C10 . . . . 168.9(4) ?
Fe2 O8 C7 O7 . . . . -15.6(7) ?
Fe2 O8 C7 C8 . . . . 165.4(4) ?
Fe2 O6 C5 O5 . . . . -13.5(8) ?
Fe2 O6 C5 C6 . . . . 165.7(4) ?
Fe1 O7 C7 O8 . . . . -6.2(7) ?
Fe1 O7 C7 C8 . . . . 172.7(3) ?
Fe1 O3 C3 O4 . . . . -165.5(4) ?
Fe1 O3 C3 C4 . . . . 17.1(8) ?
Fe1 O11 C11 O12 . . . . -12.3(8) ?
Fe1 O11 C11 C12 . . . . 168.5(4) ?
Fe1 O5 C5 O6 . . . . -6.2(8) ?
Fe1 O5 C5 C6 . . . . 174.6(4) ?
Fe1 O2 C1 O1 . . . . -22.6(7) ?
Fe1 O2 C1 C2 . . . . 157.4(4) ?
Fe3 O10 C9 O9 . . . . -5.2(7) ?
Fe3 O10 C9 C10 . . . . 173.7(3) ?
Fe3 O16 C15 O15 . . . . 23.5(11) ?
Fe3 O16 C15 C16 . . . . -155.5(6) ?
Fe3 O16 C15A O15A . . . . -21(7) ?
Fe3 O16 C15A C16A . . . . 175(3) ?
Fe3 O12 C11 O11 . . . . -6.6(8) ?
Fe3 O12 C11 C12 . . . . 172.5(4) ?
Fe3 O1 C1 O2 . . . . -5.0(7) ?
Fe3 O1 C1 C2 . . . . 175.0(4) ?
Fe3 O14 C13 O13 . . . . -9.6(7) ?
Fe3 O14 C13 C14 . . . . 169.7(3) ?
O10 Fe3 O17 Fe2 . . . . -53.88(19) ?
O10 Fe3 O17 Fe1 . . . . 125.52(19) ?
O12 Fe3 O17 Fe2 . . . . 130.85(18) ?
O12 Fe3 O17 Fe1 . . . . -49.8(2) ?
O1 Fe3 O17 Fe2 . . . . -142.44(17) ?
O1 Fe3 O17 Fe1 . . . . 37.0(2) ?
O14 Fe3 O17 Fe2 . . . . 38.91(19) ?
O14 Fe3 O17 Fe1 . . . . -141.69(18) ?

_cod_database_fobs_code 2312690
